data_7105645
loop_
_publ_author_name
'Wang, Liang-Liang'
'Peng, Lin'
'Bai, Jian-Fei'
'Huang, Qing-Chun'
'Xu, Xiao-Ying'
'Wang, Li-Xin'

_publ_section_title
;
 Highly organocatalytic asymmetric Michael-ketone aldol-dehydration domino
 reaction: straightforward approach to construct six-membered spirocyclic
 oxindoles.
;
_journal_issue 42
_journal_name_full 'Chemical communications (Cambridge, England)'
_journal_page_first 8064
_journal_page_last 8066
_journal_paper_doi 10.1039/c0cc03032e
_journal_volume 46
_journal_year 2010
_chemical_absolute_configuration ad
_chemical_formula_sum 'C27 H22 Br N O2'
_chemical_formula_weight 472.37
_chemical_name_systematic
;
?
;
_space_group_IT_number 18
_symmetry_cell_setting orthorhombic
_symmetry_space_group_name_Hall 'P 2 2ab'
_symmetry_space_group_name_H-M 'P 21 21 2'
_atom_sites_solution_hydrogens geom
_atom_sites_solution_primary direct
_atom_sites_solution_secondary difmap
_audit_creation_method SHELXL-97
_cell_angle_alpha 90.00
_cell_angle_beta 90.00
_cell_angle_gamma 90.00
_cell_formula_units_Z 4
_cell_length_a 14.772(2)
_cell_length_b 11.1689(17)
_cell_length_c 13.281(2)
_cell_measurement_reflns_used 6813
_cell_measurement_temperature 103(2)
_cell_measurement_theta_max 27.51
_cell_measurement_theta_min 3.07
_cell_volume 2191.2(6)
_computing_cell_refinement 'CrystalClear (Rigaku Inc., 2008)'
_computing_data_collection 'CrystalClear (Rigaku Inc., 2008)'
_computing_data_reduction 'CrystalClear (Rigaku Inc., 2008)'
_computing_structure_refinement 'SHELXL-97 (Sheldrick, 1997)'
_computing_structure_solution 'SHELXS-97 (Sheldrick, 1990)'
_diffrn_ambient_temperature 103(2)
_diffrn_detector_area_resol_mean 28.5714
_diffrn_measured_fraction_theta_full 0.998
_diffrn_measured_fraction_theta_max 0.998
_diffrn_measurement_device_type AFC10/Saturn724+
_diffrn_measurement_method 'phi and omega scans'
_diffrn_radiation_monochromator graphite
_diffrn_radiation_source 'Rotating Anode'
_diffrn_radiation_type MoK\a
_diffrn_radiation_wavelength 0.71073
_diffrn_reflns_av_R_equivalents 0.0368
_diffrn_reflns_av_sigmaI/netI 0.0657
_diffrn_reflns_limit_h_max 19
_diffrn_reflns_limit_h_min -16
_diffrn_reflns_limit_k_max 14
_diffrn_reflns_limit_k_min -14
_diffrn_reflns_limit_l_max 17
_diffrn_reflns_limit_l_min -16
_diffrn_reflns_number 17366
_diffrn_reflns_theta_full 27.48
_diffrn_reflns_theta_max 27.48
_diffrn_reflns_theta_min 3.07
_diffrn_standards_decay_% 0
_diffrn_standards_interval_count 0
_diffrn_standards_interval_time 0
_diffrn_standards_number 0
_exptl_absorpt_coefficient_mu 1.900
_exptl_absorpt_correction_T_max 0.5170
_exptl_absorpt_correction_T_min 0.4707
_exptl_absorpt_correction_type multi-scan
_exptl_crystal_colour Colorless
_exptl_crystal_density_diffrn 1.432
_exptl_crystal_density_method 'not measured'
_exptl_crystal_description Block
_exptl_crystal_F_000 968
_exptl_crystal_size_max 0.47
_exptl_crystal_size_mid 0.40
_exptl_crystal_size_min 0.40
_refine_diff_density_max 0.894
_refine_diff_density_min -0.415
_refine_diff_density_rms 0.052
_refine_ls_abs_structure_details 'Flack H D (1983), Acta Cryst. A39, 876-881'
_refine_ls_abs_structure_Flack 0.016(5)
_refine_ls_extinction_method none
_refine_ls_goodness_of_fit_ref 1.002
_refine_ls_hydrogen_treatment constr
_refine_ls_matrix_type full
_refine_ls_number_parameters 281
_refine_ls_number_reflns 5018
_refine_ls_number_restraints 0
_refine_ls_restrained_S_all 1.002
_refine_ls_R_factor_all 0.0380
_refine_ls_R_factor_gt 0.0296
_refine_ls_shift/su_max 0.001
_refine_ls_shift/su_mean 0.000
_refine_ls_structure_factor_coef Fsqd
_refine_ls_weighting_details 'calc w=1/[\s^2^(Fo^2^)+(0.0031P)^2^+0.0600P] where P=(Fo^2^+2Fc^2^)/3'
_refine_ls_weighting_scheme calc
_refine_ls_wR_factor_gt 0.0418
_refine_ls_wR_factor_ref 0.0427
_reflns_number_gt 4072
_reflns_number_total 5018
_reflns_threshold_expression >2sigma(I)
_cod_data_source_file C0CC03032E.TXT
_cod_data_source_block y2834
_cod_depositor_comments
;
The following automatic conversions were performed:
'_symmetry_cell_setting' value 'Orthorhombic' changed to 'orthorhombic'
according to '/home/saulius/struct/CIF-dictionaries/cif_core.dic'
dictionary named 'cif_core.dic' version 2.4.1 from 2010-06-29.

Automatic conversion script
Id: cif_fix_enum 1527 2010-12-29 10:47:43Z saulius 

The following automatic conversions were performed:

'_exptl_absorpt_correction_type' tag value 'Multi-scans' was replaced
with 'multi-scan' value.

Automatic conversion script
Id: cif_fix_values 1646 2011-03-28 12:23:43Z adriana 

 Adding full bibliography for 7105645.cif.
;
_cod_original_cell_volume 2191.1(6)
_cod_original_sg_symbol_H-M P2(1)2(1)2
_cod_database_code 7105645

loop_
_symmetry_equiv_pos_as_xyz
'x, y, z'
'-x, -y, z'
'-x+1/2, y+1/2, -z'
'x+1/2, -y+1/2, -z'

loop_
_atom_site_label
_atom_site_type_symbol
_atom_site_fract_x
_atom_site_fract_y
_atom_site_fract_z
_atom_site_U_iso_or_equiv
_atom_site_adp_type
_atom_site_occupancy
_atom_site_symmetry_multiplicity
_atom_site_calc_flag
_atom_site_refinement_flags
_atom_site_disorder_assembly
_atom_site_disorder_group
Br1 Br 0.580917(18) 0.18228(2) 0.091808(18) 0.03458(7) Uani 1 1 d . . .
O1 O 0.31690(9) 0.54989(12) 0.41474(12) 0.0202(4) Uani 1 1 d . . .
O2 O 0.35858(10) 0.33249(16) 0.72595(10) 0.0276(4) Uani 1 1 d . . .
N1 N 0.21965(12) 0.47487(16) 0.29570(13) 0.0174(5) Uani 1 1 d . . .
C1 C 0.17005(15) 0.3682(2) 0.28089(17) 0.0171(5) Uani 1 1 d . . .
C2 C 0.11367(14) 0.3391(2) 0.20152(15) 0.0227(6) Uani 1 1 d . . .
H2 H 0.1047 0.3926 0.1468 0.027 Uiso 1 1 calc R . .
C3 C 0.07079(16) 0.2288(2) 0.20481(16) 0.0247(6) Uani 1 1 d . . .
H3 H 0.0313 0.2065 0.1515 0.030 Uiso 1 1 calc R . .
C4 C 0.08423(16) 0.15109(19) 0.28370(15) 0.0219(5) Uani 1 1 d . . .
H4 H 0.0550 0.0753 0.2834 0.026 Uiso 1 1 calc R . .
C5 C 0.14005(13) 0.1820(2) 0.36395(15) 0.0179(5) Uani 1 1 d . . .
H5 H 0.1487 0.1289 0.4190 0.022 Uiso 1 1 calc R . .
C6 C 0.18266(14) 0.29250(19) 0.36146(15) 0.0145(5) Uani 1 1 d . . .
C7 C 0.24456(14) 0.35180(17) 0.43793(14) 0.0131(5) Uani 1 1 d . . .
C8 C 0.26694(15) 0.4715(2) 0.38413(17) 0.0173(6) Uani 1 1 d . . .
C9 C 0.19305(14) 0.37968(19) 0.53517(17) 0.0154(5) Uani 1 1 d . . .
C10 C 0.23125(15) 0.37135(19) 0.62529(16) 0.0171(6) Uani 1 1 d . . .
H10 H 0.1943 0.3854 0.6827 0.020 Uiso 1 1 calc R . .
C11 C 0.32687(15) 0.3419(2) 0.64201(16) 0.0189(6) Uani 1 1 d . . .
C12 C 0.38382(13) 0.3288(2) 0.54858(13) 0.0175(5) Uani 1 1 d . . .
H12A H 0.4357 0.2756 0.5636 0.021 Uiso 1 1 calc R . .
H12B H 0.4083 0.4082 0.5298 0.021 Uiso 1 1 calc R . .
C13 C 0.33141(14) 0.27784(19) 0.45964(14) 0.0139(5) Uani 1 1 d . . .
H13 H 0.3104 0.1965 0.4808 0.017 Uiso 1 1 calc R . .
C14 C 0.39074(14) 0.25904(19) 0.36748(15) 0.0143(5) Uani 1 1 d . . .
C15 C 0.37164(13) 0.1671(2) 0.29937(15) 0.0192(5) Uani 1 1 d . . .
H15 H 0.3195 0.1189 0.3098 0.023 Uiso 1 1 calc R . .
C16 C 0.42667(15) 0.14440(18) 0.21707(15) 0.0199(5) Uani 1 1 d . . .
H16 H 0.4123 0.0815 0.1716 0.024 Uiso 1 1 calc R . .
C17 C 0.50226(15) 0.2139(2) 0.20195(15) 0.0193(6) Uani 1 1 d . . .
C18 C 0.52344(14) 0.3057(2) 0.26734(16) 0.0246(6) Uani 1 1 d . . .
H18 H 0.5756 0.3536 0.2563 0.030 Uiso 1 1 calc R . .
C19 C 0.46765(13) 0.3271(2) 0.34934(15) 0.0196(5) Uani 1 1 d . . .
H19 H 0.4825 0.3901 0.3944 0.024 Uiso 1 1 calc R . .
C20 C 0.22350(15) 0.5722(2) 0.22307(16) 0.0234(6) Uani 1 1 d . . .
H20A H 0.2584 0.6393 0.2525 0.028 Uiso 1 1 calc R . .
H20B H 0.1613 0.6013 0.2102 0.028 Uiso 1 1 calc R . .
C21 C 0.26621(16) 0.5370(2) 0.12422(16) 0.0211(6) Uani 1 1 d . . .
C22 C 0.23791(18) 0.5904(2) 0.03593(18) 0.0358(8) Uani 1 1 d . . .
H22 H 0.1897 0.6466 0.0376 0.043 Uiso 1 1 calc R . .
C23 C 0.27865(19) 0.5632(3) -0.05476(19) 0.0442(9) Uani 1 1 d . . .
H23 H 0.2589 0.6013 -0.1149 0.053 Uiso 1 1 calc R . .
C24 C 0.3484(2) 0.4803(3) -0.0579(2) 0.0457(8) Uani 1 1 d . . .
H24 H 0.3759 0.4603 -0.1203 0.055 Uiso 1 1 calc R . .
C25 C 0.37768(19) 0.4269(2) 0.02992(19) 0.0409(8) Uani 1 1 d . . .
H25 H 0.4262 0.3711 0.0284 0.049 Uiso 1 1 calc R . .
C26 C 0.33608(17) 0.4551(2) 0.12017(17) 0.0299(7) Uani 1 1 d . . .
H26 H 0.3559 0.4174 0.1804 0.036 Uiso 1 1 calc R . .
C27 C 0.09660(14) 0.42140(18) 0.52404(15) 0.0232(6) Uani 1 1 d . . .
H27A H 0.0596 0.3562 0.4967 0.028 Uiso 1 1 calc R . .
H27B H 0.0945 0.4900 0.4781 0.028 Uiso 1 1 calc R . .
H27C H 0.0729 0.4451 0.5900 0.028 Uiso 1 1 calc R . .

loop_
_atom_site_aniso_label
_atom_site_aniso_U_11
_atom_site_aniso_U_22
_atom_site_aniso_U_33
_atom_site_aniso_U_23
_atom_site_aniso_U_13
_atom_site_aniso_U_12
Br1 0.03729(14) 0.03450(14) 0.03195(13) -0.00296(15) 0.02006(14) -0.00080(15)
O1 0.0245(9) 0.0150(8) 0.0210(9) -0.0034(9) -0.0015(8) -0.0061(7)
O2 0.0289(10) 0.0388(11) 0.0152(9) 0.0002(10) -0.0037(7) 0.0000(9)
N1 0.0186(11) 0.0175(11) 0.0160(11) 0.0034(9) -0.0018(9) -0.0026(9)
C1 0.0137(13) 0.0196(14) 0.0179(13) -0.0015(11) 0.0000(10) -0.0019(10)
C2 0.0220(14) 0.0294(16) 0.0168(13) 0.0057(12) -0.0018(10) -0.0015(11)
C3 0.0167(14) 0.0351(15) 0.0221(13) -0.0075(12) -0.0041(12) -0.0089(12)
C4 0.0173(12) 0.0231(14) 0.0252(12) -0.0046(11) 0.0039(12) -0.0083(12)
C5 0.0133(11) 0.0192(12) 0.0212(12) 0.0028(13) 0.0037(9) -0.0005(12)
C6 0.0111(12) 0.0165(14) 0.0161(12) -0.0022(10) 0.0027(10) 0.0024(10)
C7 0.0115(12) 0.0139(13) 0.0138(12) -0.0014(9) 0.0001(9) -0.0006(9)
C8 0.0142(13) 0.0139(12) 0.0238(15) -0.0024(11) 0.0037(11) 0.0030(10)
C9 0.0134(13) 0.0122(13) 0.0205(14) -0.0024(11) 0.0031(11) -0.0007(10)
C10 0.0181(14) 0.0181(13) 0.0151(13) -0.0035(10) 0.0060(11) -0.0007(11)
C11 0.0230(13) 0.0136(14) 0.0200(13) -0.0019(11) -0.0023(11) -0.0021(11)
C12 0.0138(12) 0.0202(13) 0.0185(12) -0.0023(11) -0.0003(9) 0.0011(11)
C13 0.0142(12) 0.0146(13) 0.0129(12) -0.0017(10) 0.0005(10) 0.0009(10)
C14 0.0148(13) 0.0146(12) 0.0134(12) 0.0007(10) -0.0018(10) -0.0011(10)
C15 0.0123(12) 0.0205(14) 0.0247(13) 0.0001(12) 0.0016(10) -0.0022(11)
C16 0.0213(13) 0.0205(13) 0.0180(12) -0.0042(10) -0.0005(12) 0.0002(12)
C17 0.0210(14) 0.0216(15) 0.0154(12) 0.0000(11) 0.0082(11) 0.0032(10)
C18 0.0202(13) 0.0235(14) 0.0301(14) 0.0012(13) 0.0066(11) -0.0063(12)
C19 0.0205(13) 0.0173(13) 0.0211(12) -0.0024(12) 0.0017(10) -0.0057(12)
C20 0.0246(15) 0.0167(14) 0.0290(15) 0.0047(12) -0.0088(12) -0.0012(11)
C21 0.0256(14) 0.0209(14) 0.0166(13) 0.0025(11) -0.0052(11) -0.0098(12)
C22 0.0269(17) 0.052(2) 0.0287(17) 0.0188(15) -0.0098(14) -0.0073(15)
C23 0.040(2) 0.072(2) 0.0199(16) 0.0169(15) -0.0091(14) -0.0216(18)
C24 0.064(2) 0.051(2) 0.0220(16) -0.0083(15) 0.0074(15) -0.0170(18)
C25 0.065(2) 0.0297(17) 0.0276(17) 0.0023(14) 0.0147(15) 0.0074(15)
C26 0.0479(18) 0.0258(15) 0.0159(14) 0.0048(12) 0.0035(12) 0.0054(13)
C27 0.0227(15) 0.0234(14) 0.0235(13) -0.0061(11) 0.0028(12) -0.0003(12)

loop_
_atom_type_symbol
_atom_type_description
_atom_type_scat_dispersion_real
_atom_type_scat_dispersion_imag
_atom_type_scat_source
C C 0.0033 0.0016 'International Tables Vol C Tables 4.2.6.8 and 6.1.1.4'
H H 0.0000 0.0000 'International Tables Vol C Tables 4.2.6.8 and 6.1.1.4'
N N 0.0061 0.0033 'International Tables Vol C Tables 4.2.6.8 and 6.1.1.4'
O O 0.0106 0.0060 'International Tables Vol C Tables 4.2.6.8 and 6.1.1.4'
Br Br -0.2901 2.4595 'International Tables Vol C Tables 4.2.6.8 and 6.1.1.4'

loop_
_geom_angle_atom_site_label_1
_geom_angle_atom_site_label_2
_geom_angle_atom_site_label_3
_geom_angle
_geom_angle_site_symmetry_1
_geom_angle_site_symmetry_3
_geom_angle_publ_flag
C8 N1 C1 111.19(18) . . ?
C8 N1 C20 124.77(19) . . ?
C1 N1 C20 123.95(18) . . ?
C6 C1 C2 122.0(2) . . ?
C6 C1 N1 109.85(19) . . ?
C2 C1 N1 128.1(2) . . ?
C1 C2 C3 117.4(2) . . ?
C1 C2 H2 121.3 . . ?
C3 C2 H2 121.3 . . ?
C4 C3 C2 121.3(2) . . ?
C4 C3 H3 119.4 . . ?
C2 C3 H3 119.4 . . ?
C3 C4 C5 120.8(2) . . ?
C3 C4 H4 119.6 . . ?
C5 C4 H4 119.6 . . ?
C6 C5 C4 118.2(2) . . ?
C6 C5 H5 120.9 . . ?
C4 C5 H5 120.9 . . ?
C1 C6 C5 120.3(2) . . ?
C1 C6 C7 109.49(19) . . ?
C5 C6 C7 130.2(2) . . ?
C6 C7 C9 110.71(17) . . ?
C6 C7 C8 101.31(16) . . ?
C9 C7 C8 108.61(17) . . ?
C6 C7 C13 112.94(16) . . ?
C9 C7 C13 111.23(16) . . ?
C8 C7 C13 111.58(17) . . ?
O1 C8 N1 125.3(2) . . ?
O1 C8 C7 126.6(2) . . ?
N1 C8 C7 108.09(18) . . ?
C10 C9 C27 120.8(2) . . ?
C10 C9 C7 122.38(19) . . ?
C27 C9 C7 116.76(18) . . ?
C9 C10 C11 124.2(2) . . ?
C9 C10 H10 117.9 . . ?
C11 C10 H10 117.9 . . ?
O2 C11 C10 122.0(2) . . ?
O2 C11 C12 122.2(2) . . ?
C10 C11 C12 115.76(18) . . ?
C11 C12 C13 113.04(17) . . ?
C11 C12 H12A 109.0 . . ?
C13 C12 H12A 109.0 . . ?
C11 C12 H12B 109.0 . . ?
C13 C12 H12B 109.0 . . ?
H12A C12 H12B 107.8 . . ?
C14 C13 C12 112.53(17) . . ?
C14 C13 C7 113.60(16) . . ?
C12 C13 C7 111.43(16) . . ?
C14 C13 H13 106.2 . . ?
C12 C13 H13 106.2 . . ?
C7 C13 H13 106.2 . . ?
C19 C14 C15 117.1(2) . . ?
C19 C14 C13 122.42(19) . . ?
C15 C14 C13 120.43(19) . . ?
C16 C15 C14 121.8(2) . . ?
C16 C15 H15 119.1 . . ?
C14 C15 H15 119.1 . . ?
C17 C16 C15 119.2(2) . . ?
C17 C16 H16 120.4 . . ?
C15 C16 H16 120.4 . . ?
C16 C17 C18 120.8(2) . . ?
C16 C17 Br1 120.25(17) . . ?
C18 C17 Br1 118.94(17) . . ?
C17 C18 C19 119.2(2) . . ?
C17 C18 H18 120.4 . . ?
C19 C18 H18 120.4 . . ?
C18 C19 C14 121.9(2) . . ?
C18 C19 H19 119.0 . . ?
C14 C19 H19 119.0 . . ?
N1 C20 C21 113.46(19) . . ?
N1 C20 H20A 108.9 . . ?
C21 C20 H20A 108.9 . . ?
N1 C20 H20B 108.9 . . ?
C21 C20 H20B 108.9 . . ?
H20A C20 H20B 107.7 . . ?
C26 C21 C22 118.7(2) . . ?
C26 C21 C20 121.3(2) . . ?
C22 C21 C20 120.0(2) . . ?
C23 C22 C21 121.0(2) . . ?
C23 C22 H22 119.5 . . ?
C21 C22 H22 119.5 . . ?
C22 C23 C24 119.8(2) . . ?
C22 C23 H23 120.1 . . ?
C24 C23 H23 120.1 . . ?
C25 C24 C23 119.8(3) . . ?
C25 C24 H24 120.1 . . ?
C23 C24 H24 120.1 . . ?
C24 C25 C26 119.7(3) . . ?
C24 C25 H25 120.2 . . ?
C26 C25 H25 120.2 . . ?
C21 C26 C25 121.1(2) . . ?
C21 C26 H26 119.4 . . ?
C25 C26 H26 119.4 . . ?
C9 C27 H27A 109.5 . . ?
C9 C27 H27B 109.5 . . ?
H27A C27 H27B 109.5 . . ?
C9 C27 H27C 109.5 . . ?
H27A C27 H27C 109.5 . . ?
H27B C27 H27C 109.5 . . ?

loop_
_geom_bond_atom_site_label_1
_geom_bond_atom_site_label_2
_geom_bond_distance
_geom_bond_site_symmetry_2
_geom_bond_publ_flag
Br1 C17 1.901(2) . ?
O1 C8 1.215(2) . ?
O2 C11 1.214(2) . ?
N1 C8 1.367(2) . ?
N1 C1 1.413(3) . ?
N1 C20 1.455(3) . ?
C1 C6 1.376(3) . ?
C1 C2 1.382(3) . ?
C2 C3 1.385(3) . ?
C2 H2 0.9500 . ?
C3 C4 1.375(3) . ?
C3 H3 0.9500 . ?
C4 C5 1.391(3) . ?
C4 H4 0.9500 . ?
C5 C6 1.385(3) . ?
C5 H5 0.9500 . ?
C6 C7 1.519(3) . ?
C7 C9 1.531(3) . ?
C7 C8 1.552(3) . ?
C7 C13 1.553(3) . ?
C9 C10 1.326(3) . ?
C9 C27 1.506(3) . ?
C10 C11 1.467(3) . ?
C10 H10 0.9500 . ?
C11 C12 1.506(3) . ?
C12 C13 1.523(2) . ?
C12 H12A 0.9900 . ?
C12 H12B 0.9900 . ?
C13 C14 1.520(3) . ?
C13 H13 1.0000 . ?
C14 C19 1.388(3) . ?
C14 C15 1.397(3) . ?
C15 C16 1.386(3) . ?
C15 H15 0.9500 . ?
C16 C17 1.375(3) . ?
C16 H16 0.9500 . ?
C17 C18 1.379(3) . ?
C18 C19 1.386(3) . ?
C18 H18 0.9500 . ?
C19 H19 0.9500 . ?
C20 C21 1.509(3) . ?
C20 H20A 0.9900 . ?
C20 H20B 0.9900 . ?
C21 C26 1.380(3) . ?
C21 C22 1.380(3) . ?
C22 C23 1.380(3) . ?
C22 H22 0.9500 . ?
C23 C24 1.386(3) . ?
C23 H23 0.9500 . ?
C24 C25 1.380(3) . ?
C24 H24 0.9500 . ?
C25 C26 1.383(3) . ?
C25 H25 0.9500 . ?
C26 H26 0.9500 . ?
C27 H27A 0.9800 . ?
C27 H27B 0.9800 . ?
C27 H27C 0.9800 . ?

loop_
_geom_torsion_atom_site_label_1
_geom_torsion_atom_site_label_2
_geom_torsion_atom_site_label_3
_geom_torsion_atom_site_label_4
_geom_torsion
_geom_torsion_site_symmetry_1
_geom_torsion_site_symmetry_2
_geom_torsion_site_symmetry_3
_geom_torsion_site_symmetry_4
_geom_torsion_publ_flag
C8 N1 C1 C6 1.2(3) . . . . ?
C20 N1 C1 C6 177.9(2) . . . . ?
C8 N1 C1 C2 179.1(2) . . . . ?
C20 N1 C1 C2 -4.1(4) . . . . ?
C6 C1 C2 C3 -1.1(3) . . . . ?
N1 C1 C2 C3 -178.8(2) . . . . ?
C1 C2 C3 C4 -0.4(3) . . . . ?
C2 C3 C4 C5 1.4(4) . . . . ?
C3 C4 C5 C6 -0.9(3) . . . . ?
C2 C1 C6 C5 1.6(3) . . . . ?
N1 C1 C6 C5 179.66(18) . . . . ?
C2 C1 C6 C7 -177.42(19) . . . . ?
N1 C1 C6 C7 0.7(2) . . . . ?
C4 C5 C6 C1 -0.5(3) . . . . ?
C4 C5 C6 C7 178.2(2) . . . . ?
C1 C6 C7 C9 113.1(2) . . . . ?
C5 C6 C7 C9 -65.8(3) . . . . ?
C1 C6 C7 C8 -2.0(2) . . . . ?
C5 C6 C7 C8 179.2(2) . . . . ?
C1 C6 C7 C13 -121.44(19) . . . . ?
C5 C6 C7 C13 59.7(3) . . . . ?
C1 N1 C8 O1 178.2(2) . . . . ?
C20 N1 C8 O1 1.5(4) . . . . ?
C1 N1 C8 C7 -2.4(2) . . . . ?
C20 N1 C8 C7 -179.16(19) . . . . ?
C6 C7 C8 O1 -178.0(2) . . . . ?
C9 C7 C8 O1 65.4(3) . . . . ?
C13 C7 C8 O1 -57.6(3) . . . . ?
C6 C7 C8 N1 2.6(2) . . . . ?
C9 C7 C8 N1 -113.98(19) . . . . ?
C13 C7 C8 N1 123.06(18) . . . . ?
C6 C7 C9 C10 144.1(2) . . . . ?
C8 C7 C9 C10 -105.5(2) . . . . ?
C13 C7 C9 C10 17.6(3) . . . . ?
C6 C7 C9 C27 -37.9(3) . . . . ?
C8 C7 C9 C27 72.5(2) . . . . ?
C13 C7 C9 C27 -164.29(17) . . . . ?
C27 C9 C10 C11 -174.34(19) . . . . ?
C7 C9 C10 C11 3.7(4) . . . . ?
C9 C10 C11 O2 -178.3(2) . . . . ?
C9 C10 C11 C12 4.0(4) . . . . ?
O2 C11 C12 C13 149.1(2) . . . . ?
C10 C11 C12 C13 -33.3(3) . . . . ?
C11 C12 C13 C14 -177.02(19) . . . . ?
C11 C12 C13 C7 54.1(2) . . . . ?
C6 C7 C13 C14 61.1(2) . . . . ?
C9 C7 C13 C14 -173.68(17) . . . . ?
C8 C7 C13 C14 -52.2(2) . . . . ?
C6 C7 C13 C12 -170.52(17) . . . . ?
C9 C7 C13 C12 -45.3(2) . . . . ?
C8 C7 C13 C12 76.1(2) . . . . ?
C12 C13 C14 C19 -27.5(3) . . . . ?
C7 C13 C14 C19 100.3(2) . . . . ?
C12 C13 C14 C15 149.41(19) . . . . ?
C7 C13 C14 C15 -82.8(2) . . . . ?
C19 C14 C15 C16 -0.1(3) . . . . ?
C13 C14 C15 C16 -177.13(19) . . . . ?
C14 C15 C16 C17 0.1(3) . . . . ?
C15 C16 C17 C18 -0.2(3) . . . . ?
C15 C16 C17 Br1 178.30(16) . . . . ?
C16 C17 C18 C19 0.3(3) . . . . ?
Br1 C17 C18 C19 -178.27(16) . . . . ?
C17 C18 C19 C14 -0.2(3) . . . . ?
C15 C14 C19 C18 0.1(3) . . . . ?
C13 C14 C19 C18 177.1(2) . . . . ?
C8 N1 C20 C21 113.4(2) . . . . ?
C1 N1 C20 C21 -62.9(3) . . . . ?
N1 C20 C21 C26 -34.3(3) . . . . ?
N1 C20 C21 C22 148.2(2) . . . . ?
C26 C21 C22 C23 -0.3(4) . . . . ?
C20 C21 C22 C23 177.2(2) . . . . ?
C21 C22 C23 C24 0.7(4) . . . . ?
C22 C23 C24 C25 -1.1(4) . . . . ?
C23 C24 C25 C26 1.2(4) . . . . ?
C22 C21 C26 C25 0.4(4) . . . . ?
C20 C21 C26 C25 -177.1(2) . . . . ?
C24 C25 C26 C21 -0.8(4) . . . . ?

loop_
_cod_related_entry_id
_cod_related_entry_database
_cod_related_entry_code
1 ChemSpider 24723384
